data_4069144
loop_
_publ_author_name
'Scheuermann, Margaret L.'
'Rheingold, Arnold L.'
'Williams, B. Scott'

_publ_section_title
;
 Reversible Carbonylation of an [NCN]PtMe Pincer Complex and Direct
 Evidence of Alkyl Migration
;
_journal_issue 6
_journal_name_full Organometallics
_journal_page_first 1613
_journal_paper_doi 10.1021/om900050p
_journal_volume 28
_journal_year 2009
_chemical_formula_moiety 'C17 H30 N2 Pt'
_chemical_formula_sum 'C17 H30 N2 Pt'
_chemical_formula_weight 457.52
_chemical_name_common BSWV014_5
_chemical_name_systematic BSWV014_5
_space_group_IT_number 61
_symmetry_cell_setting orthorhombic
_symmetry_Int_Tables_number 61
_symmetry_space_group_name_Hall '-P 2ac 2ab'
_symmetry_space_group_name_H-M 'P b c a'
_atom_sites_solution_hydrogens geom
_atom_sites_solution_primary direct
_atom_sites_solution_secondary difmap
_audit_creation_method SHELXL-97
_cell_angle_alpha 90.00
_cell_angle_beta 90.00
_cell_angle_gamma 90.00
_cell_formula_units_Z 16
_cell_length_a 24.3432(5)
_cell_length_b 10.3495(5)
_cell_length_c 27.6545(6)
_cell_measurement_reflns_used 1695
_cell_measurement_temperature 130(2)
_cell_volume 6967.3(4)
_computing_cell_refinement 'HKL Scalepack (Otwinowski & Minor 1997)'
_computing_data_collection KappaCCD
_computing_data_reduction 'HKL Scalepack (Otwinowski & Minor 1997)'
_computing_molecular_graphics 'maXus, Zortep'
_computing_publication_material 'SHELXL-97 (Sheldrick, 1997)'
_computing_structure_refinement 'SHELXL-97 (Sheldrick, 1997)'
_computing_structure_solution SIR97
_diffrn_ambient_temperature 130(2)
_diffrn_measured_fraction_theta_full 0.983
_diffrn_measured_fraction_theta_max 0.921
_diffrn_measurement_device_type 'Nonius KappaCCD'
_diffrn_measurement_method '\f and \w scans'
_diffrn_radiation_monochromator graphite
_diffrn_radiation_source 'fine-focus sealed tube'
_diffrn_radiation_type MoK\a
_diffrn_radiation_wavelength 0.71073
_diffrn_reflns_av_R_equivalents 0.0727
_diffrn_reflns_av_sigmaI/netI 0.0956
_diffrn_reflns_limit_h_max 32
_diffrn_reflns_limit_h_min -32
_diffrn_reflns_limit_k_max 13
_diffrn_reflns_limit_k_min -13
_diffrn_reflns_limit_l_max 37
_diffrn_reflns_limit_l_min -37
_diffrn_reflns_number 14359
_diffrn_reflns_theta_full 25.00
_diffrn_reflns_theta_max 28.39
_diffrn_reflns_theta_min 2.23
_exptl_absorpt_coefficient_mu 8.050
_exptl_absorpt_correction_T_max 0.3827
_exptl_absorpt_correction_T_min 0.0925
_exptl_absorpt_correction_type multi-scan
_exptl_absorpt_process_details HKL2000
_exptl_crystal_colour yellow
_exptl_crystal_density_diffrn 1.745
_exptl_crystal_density_method 'not measured'
_exptl_crystal_description prism
_exptl_crystal_F_000 3584
_exptl_crystal_size_max 0.50
_exptl_crystal_size_mid 0.24
_exptl_crystal_size_min 0.12
_refine_diff_density_max 5.678
_refine_diff_density_min -3.107
_refine_diff_density_rms 0.305
_refine_ls_extinction_method none
_refine_ls_goodness_of_fit_ref 1.005
_refine_ls_hydrogen_treatment constr
_refine_ls_matrix_type full
_refine_ls_number_parameters 371
_refine_ls_number_reflns 8052
_refine_ls_number_restraints 18
_refine_ls_restrained_S_all 1.006
_refine_ls_R_factor_all 0.1064
_refine_ls_R_factor_gt 0.0582
_refine_ls_shift/su_max 0.002
_refine_ls_shift/su_mean 0.000
_refine_ls_structure_factor_coef Fsqd
_refine_ls_weighting_details 'calc w=1/[\s^2^(Fo^2^)+(0.0798P)^2^+0.0000P] where P=(Fo^2^+2Fc^2^)/3'
_refine_ls_weighting_scheme calc
_refine_ls_wR_factor_gt 0.1275
_refine_ls_wR_factor_ref 0.1493
_reflns_number_gt 5009
_reflns_number_total 8052
_reflns_threshold_expression >2sigma(I)
_cod_data_source_file om900050p_si_001.cif
_cod_data_source_block shelxl
_cod_original_cell_volume 6966.8(4)
_cod_database_code 4069144

loop_
_symmetry_equiv_pos_as_xyz
'x, y, z'
'-x+1/2, -y, z+1/2'
'x+1/2, -y+1/2, -z'
'-x, y+1/2, -z+1/2'
'-x, -y, -z'
'x-1/2, y, -z-1/2'
'-x-1/2, y-1/2, z'
'x, -y-1/2, z-1/2'

loop_
_atom_site_label
_atom_site_type_symbol
_atom_site_fract_x
_atom_site_fract_y
_atom_site_fract_z
_atom_site_U_iso_or_equiv
_atom_site_adp_type
_atom_site_occupancy
_atom_site_symmetry_multiplicity
_atom_site_calc_flag
_atom_site_refinement_flags
Pt1 Pt 0.625886(12) 0.60309(3) 0.242152(13) 0.01989(12) Uani 1 1 d .
Pt2 Pt 0.630196(13) 0.18661(3) 0.019328(12) 0.02027(12) Uani 1 1 d .
N1 N 0.6505(3) 0.7580(7) 0.1966(3) 0.0261(17) Uani 1 1 d .
N2 N 0.5812(3) 0.4492(6) 0.2730(3) 0.0238(16) Uani 1 1 d .
N3 N 0.6818(3) 0.0750(7) -0.0252(3) 0.0272(18) Uani 1 1 d .
N4 N 0.5822(3) 0.3335(6) 0.0505(3) 0.0214(16) Uani 1 1 d .
C1 C 0.6928(3) 0.6016(9) 0.2942(3) 0.028(2) Uani 1 1 d .
H1A H 0.6782 0.6168 0.3267 0.034 Uiso 1 1 calc R
H1B H 0.7192 0.6698 0.2861 0.034 Uiso 1 1 calc R
H1C H 0.7113 0.5175 0.2933 0.034 Uiso 1 1 calc R
C2 C 0.5635(3) 0.6045(8) 0.1968(3) 0.0205(19) Uani 1 1 d .
C3 C 0.5583(3) 0.7051(8) 0.1648(3) 0.023(2) Uani 1 1 d .
C4 C 0.5140(3) 0.7066(8) 0.1321(3) 0.027(2) Uani 1 1 d .
H4 H 0.5102 0.7743 0.1091 0.032 Uiso 1 1 calc R
C5 C 0.4765(4) 0.6076(9) 0.1342(3) 0.033(2) Uani 1 1 d .
H5 H 0.4472 0.6068 0.1116 0.040 Uiso 1 1 calc R
C6 C 0.4795(3) 0.5102(9) 0.1675(3) 0.031(2) Uani 1 1 d .
H6 H 0.4519 0.4455 0.1689 0.037 Uiso 1 1 calc R
C7 C 0.5244(3) 0.5076(8) 0.1997(3) 0.023(2) Uani 1 1 d U
C8 C 0.5992(4) 0.8096(8) 0.1729(4) 0.030(2) Uani 1 1 d .
H8A H 0.5828 0.8772 0.1937 0.036 Uiso 1 1 calc R
H8B H 0.6089 0.8497 0.1415 0.036 Uiso 1 1 calc R
C9 C 0.5376(3) 0.4045(9) 0.2359(3) 0.029(2) Uani 1 1 d .
H9A H 0.5514 0.3271 0.2187 0.035 Uiso 1 1 calc R
H9B H 0.5036 0.3798 0.2533 0.035 Uiso 1 1 calc R
C10 C 0.6846(4) 0.7073(9) 0.1564(3) 0.032(2) Uani 1 1 d .
H10A H 0.6965 0.7811 0.1361 0.039 Uiso 1 1 calc R
H10B H 0.6614 0.6508 0.1360 0.039 Uiso 1 1 calc R
C11 C 0.7354(3) 0.6316(9) 0.1712(3) 0.032(2) Uani 1 1 d .
H11A H 0.7540 0.5990 0.1423 0.039 Uiso 1 1 calc R
H11B H 0.7245 0.5588 0.1918 0.039 Uiso 1 1 calc R
H11C H 0.7604 0.6882 0.1892 0.039 Uiso 1 1 calc R
C12 C 0.6812(4) 0.8636(9) 0.2213(4) 0.038(2) Uani 1 1 d .
H12A H 0.6874 0.9346 0.1979 0.045 Uiso 1 1 calc R
H12B H 0.7176 0.8303 0.2312 0.045 Uiso 1 1 calc R
C13 C 0.6521(4) 0.9185(9) 0.2660(4) 0.042(3) Uani 1 1 d .
H13A H 0.6759 0.9820 0.2817 0.050 Uiso 1 1 calc R
H13B H 0.6439 0.8482 0.2886 0.050 Uiso 1 1 calc R
H13C H 0.6178 0.9603 0.2561 0.050 Uiso 1 1 calc R
C14 C 0.6153(4) 0.3389(9) 0.2876(4) 0.036(3) Uani 1 1 d .
H14A H 0.5907 0.2684 0.2984 0.043 Uiso 1 1 calc R
H14B H 0.6377 0.3654 0.3158 0.043 Uiso 1 1 calc R
C15 C 0.6534(4) 0.2858(9) 0.2497(4) 0.037(3) Uani 1 1 d .
H15A H 0.6805 0.2287 0.2649 0.044 Uiso 1 1 calc R
H15B H 0.6725 0.3572 0.2335 0.044 Uiso 1 1 calc R
H15C H 0.6322 0.2368 0.2258 0.044 Uiso 1 1 calc R
C16 C 0.5524(4) 0.4985(9) 0.3171(3) 0.033(2) Uani 1 1 d .
H16A H 0.5807 0.5251 0.3408 0.040 Uiso 1 1 calc R
H16B H 0.5318 0.4257 0.3316 0.040 Uiso 1 1 calc R
C17 C 0.5132(4) 0.6099(9) 0.3106(4) 0.035(2) Uani 1 1 d .
H17A H 0.4954 0.6293 0.3416 0.042 Uiso 1 1 calc R
H17B H 0.4852 0.5866 0.2867 0.042 Uiso 1 1 calc R
H17C H 0.5334 0.6860 0.2994 0.042 Uiso 1 1 calc R
C21 C 0.6146(4) 0.0416(9) 0.0748(3) 0.029(2) Uani 1 1 d U
H21A H 0.6366 -0.0357 0.0681 0.035 Uiso 1 1 calc R
H21B H 0.5755 0.0189 0.0748 0.035 Uiso 1 1 calc R
H21C H 0.6247 0.0765 0.1066 0.035 Uiso 1 1 calc R
C22 C 0.6413(4) 0.3181(9) -0.0306(3) 0.027(2) Uani 1 1 d U
C23 C 0.6759(3) 0.2876(8) -0.0699(3) 0.024(2) Uani 1 1 d .
C24 C 0.6872(3) 0.3798(9) -0.1052(3) 0.028(2) Uani 1 1 d .
H24 H 0.7094 0.3596 -0.1325 0.034 Uiso 1 1 calc R
C25 C 0.6645(3) 0.5047(9) -0.0991(3) 0.030(2) Uani 1 1 d .
H25 H 0.6711 0.5695 -0.1227 0.036 Uiso 1 1 calc R
C26 C 0.6320(3) 0.5340(8) -0.0582(4) 0.029(2) Uani 1 1 d .
H26 H 0.6171 0.6181 -0.0542 0.035 Uiso 1 1 calc R
C27 C 0.6222(3) 0.4405(9) -0.0246(3) 0.023(2) Uani 1 1 d .
C28 C 0.6953(4) 0.1495(8) -0.0705(3) 0.028(2) Uani 1 1 d .
H28A H 0.7356 0.1486 -0.0753 0.034 Uiso 1 1 calc R
H28B H 0.6784 0.1049 -0.0985 0.034 Uiso 1 1 calc R
C29 C 0.5905(3) 0.4604(8) 0.0225(3) 0.027(2) Uani 1 1 d .
H29A H 0.5542 0.4986 0.0150 0.032 Uiso 1 1 calc R
H29B H 0.6108 0.5223 0.0431 0.032 Uiso 1 1 calc R
C30 C 0.6558(3) -0.0509(8) -0.0381(3) 0.028(2) Uani 1 1 d .
H30A H 0.6555 -0.1068 -0.0090 0.034 Uiso 1 1 calc R
H30B H 0.6787 -0.0940 -0.0629 0.034 Uiso 1 1 calc R
C31 C 0.5981(4) -0.0401(9) -0.0570(3) 0.035(2) Uani 1 1 d .
H31A H 0.5863 -0.1239 -0.0697 0.042 Uiso 1 1 calc R
H31B H 0.5969 0.0246 -0.0828 0.042 Uiso 1 1 calc R
H31C H 0.5735 -0.0139 -0.0307 0.042 Uiso 1 1 calc R
C32 C 0.7338(3) 0.0453(9) 0.0021(4) 0.032(2) Uani 1 1 d .
H32A H 0.7582 -0.0069 -0.0188 0.038 Uiso 1 1 calc R
H32B H 0.7245 -0.0076 0.0308 0.038 Uiso 1 1 calc R
C33 C 0.7652(3) 0.1662(9) 0.0189(3) 0.032(2) Uani 1 1 d .
H33A H 0.7982 0.1400 0.0367 0.038 Uiso 1 1 calc R
H33B H 0.7415 0.2181 0.0400 0.038 Uiso 1 1 calc R
H33C H 0.7758 0.2177 -0.0093 0.038 Uiso 1 1 calc R
C34 C 0.5221(3) 0.2980(9) 0.0481(4) 0.032(2) Uani 1 1 d .
H34A H 0.4999 0.3713 0.0603 0.038 Uiso 1 1 calc R
H34B H 0.5152 0.2229 0.0695 0.038 Uiso 1 1 calc R
C35 C 0.5035(4) 0.2648(10) -0.0032(4) 0.037(3) Uani 1 1 d .
H35A H 0.4638 0.2492 -0.0033 0.044 Uiso 1 1 calc R
H35B H 0.5227 0.1870 -0.0142 0.044 Uiso 1 1 calc R
H35C H 0.5121 0.3370 -0.0248 0.044 Uiso 1 1 calc R
C36 C 0.5964(4) 0.3576(9) 0.1016(3) 0.032(2) Uani 1 1 d .
H36A H 0.5823 0.2849 0.1213 0.038 Uiso 1 1 calc R
H36B H 0.5771 0.4368 0.1123 0.038 Uiso 1 1 calc R
C37 C 0.6567(4) 0.3735(9) 0.1121(4) 0.038(2) Uani 1 1 d .
H37A H 0.6615 0.4099 0.1445 0.046 Uiso 1 1 calc R
H37B H 0.6731 0.4317 0.0882 0.046 Uiso 1 1 calc R
H37C H 0.6749 0.2890 0.1104 0.046 Uiso 1 1 calc R

loop_
_atom_site_aniso_label
_atom_site_aniso_U_11
_atom_site_aniso_U_22
_atom_site_aniso_U_33
_atom_site_aniso_U_23
_atom_site_aniso_U_13
_atom_site_aniso_U_12
Pt1 0.0189(2) 0.0193(2) 0.0215(2) 0.00255(13) -0.00192(13) -0.00240(13)
Pt2 0.0222(2) 0.0184(2) 0.0202(2) 0.00183(13) 0.00242(13) 0.00201(14)
N1 0.020(4) 0.026(4) 0.032(5) -0.004(3) -0.002(3) -0.008(4)
N2 0.029(4) 0.019(4) 0.023(4) -0.001(3) 0.003(3) -0.004(3)
N3 0.031(4) 0.019(4) 0.032(5) -0.003(3) 0.004(3) 0.006(3)
N4 0.021(4) 0.025(4) 0.018(4) 0.001(3) -0.001(3) 0.000(3)
C1 0.035(5) 0.037(6) 0.012(5) 0.005(4) -0.007(4) -0.003(4)
C2 0.017(4) 0.020(5) 0.024(5) -0.006(4) 0.006(3) -0.004(4)
C3 0.022(5) 0.022(5) 0.026(5) 0.003(4) -0.004(4) -0.004(4)
C4 0.033(5) 0.029(5) 0.019(5) 0.002(4) -0.007(4) 0.003(4)
C5 0.024(5) 0.048(6) 0.028(6) -0.021(5) -0.004(4) 0.012(5)
C6 0.017(5) 0.033(6) 0.043(7) -0.011(5) 0.007(4) -0.006(4)
C7 0.020(3) 0.023(4) 0.028(4) -0.007(3) 0.007(3) 0.002(3)
C8 0.033(6) 0.019(5) 0.038(6) -0.004(4) 0.003(4) -0.002(4)
C9 0.026(5) 0.040(6) 0.023(6) -0.003(4) 0.007(4) -0.010(4)
C10 0.042(6) 0.032(6) 0.022(6) 0.004(4) 0.010(4) 0.003(4)
C11 0.021(5) 0.038(6) 0.038(6) 0.002(5) 0.006(4) 0.002(4)
C12 0.051(6) 0.032(6) 0.031(6) 0.001(5) 0.005(5) -0.005(5)
C13 0.024(5) 0.031(6) 0.070(9) -0.011(5) 0.009(5) -0.019(5)
C14 0.040(6) 0.019(5) 0.049(7) 0.016(4) 0.004(5) 0.003(4)
C15 0.032(6) 0.029(6) 0.049(7) 0.008(5) 0.005(5) -0.002(5)
C16 0.042(6) 0.032(5) 0.025(6) 0.006(4) 0.016(4) -0.004(5)
C17 0.037(6) 0.039(6) 0.030(6) 0.001(4) 0.015(4) 0.007(5)
C21 0.040(4) 0.031(4) 0.015(4) 0.001(3) 0.008(3) 0.003(3)
C22 0.042(4) 0.025(4) 0.015(4) 0.004(3) -0.010(3) -0.002(3)
C23 0.025(5) 0.030(5) 0.017(5) 0.006(4) -0.001(4) 0.001(4)
C24 0.022(5) 0.038(6) 0.025(6) 0.002(4) 0.002(4) -0.004(4)
C25 0.025(5) 0.029(5) 0.037(6) 0.010(4) -0.006(4) -0.009(4)
C26 0.029(5) 0.011(4) 0.047(7) 0.000(4) -0.009(4) 0.002(4)
C27 0.014(4) 0.025(5) 0.030(6) -0.005(4) -0.005(4) -0.002(4)
C28 0.043(6) 0.028(5) 0.014(5) 0.005(4) 0.008(4) 0.002(4)
C29 0.025(5) 0.021(5) 0.036(6) 0.001(4) 0.005(4) 0.006(4)
C30 0.022(5) 0.026(5) 0.036(6) -0.007(4) 0.001(4) -0.003(4)
C31 0.039(6) 0.031(6) 0.036(6) -0.006(5) 0.002(4) -0.007(5)
C32 0.026(5) 0.023(5) 0.047(6) 0.009(4) 0.002(4) 0.004(4)
C33 0.023(5) 0.038(6) 0.034(6) -0.006(4) 0.000(4) 0.006(4)
C34 0.020(5) 0.035(6) 0.040(6) 0.005(5) 0.005(4) 0.001(4)
C35 0.017(5) 0.041(6) 0.053(7) -0.004(5) -0.007(4) 0.003(4)
C36 0.032(6) 0.028(5) 0.035(6) -0.009(4) 0.007(4) 0.007(4)
C37 0.037(6) 0.042(6) 0.036(7) -0.006(5) -0.009(4) 0.009(5)

loop_
_atom_type_symbol
_atom_type_description
_atom_type_scat_dispersion_real
_atom_type_scat_dispersion_imag
_atom_type_scat_source
C C 0.0033 0.0016 'International Tables Vol C Tables 4.2.6.8 and 6.1.1.4'
H H 0.0000 0.0000 'International Tables Vol C Tables 4.2.6.8 and 6.1.1.4'
N N 0.0061 0.0033 'International Tables Vol C Tables 4.2.6.8 and 6.1.1.4'
Pt Pt -1.7033 8.3905 'International Tables Vol C Tables 4.2.6.8 and 6.1.1.4'

loop_
_geom_angle_atom_site_label_1
_geom_angle_atom_site_label_2
_geom_angle_atom_site_label_3
_geom_angle
C2 Pt1 N2 82.3(3)
C2 Pt1 N1 80.5(3)
N2 Pt1 N1 162.7(3)
C2 Pt1 C1 178.1(3)
N2 Pt1 C1 96.5(3)
N1 Pt1 C1 100.8(3)
C22 Pt2 N4 82.1(3)
C22 Pt2 N3 83.5(3)
N4 Pt2 N3 165.6(3)
C22 Pt2 C21 177.9(4)
N4 Pt2 C21 96.5(3)
N3 Pt2 C21 98.0(3)
C10 N1 C12 108.8(7)
C10 N1 C8 105.3(7)
C12 N1 C8 110.8(7)
C10 N1 Pt1 109.6(5)
C12 N1 Pt1 115.0(6)
C8 N1 Pt1 106.9(5)
C14 N2 C16 107.9(7)
C14 N2 C9 109.8(7)
C16 N2 C9 108.7(7)
C14 N2 Pt1 114.0(5)
C16 N2 Pt1 108.3(5)
C9 N2 Pt1 108.1(5)
C30 N3 C32 107.3(6)
C30 N3 C28 109.9(7)
C32 N3 C28 109.8(7)
C30 N3 Pt2 111.4(5)
C32 N3 Pt2 108.7(6)
C28 N3 Pt2 109.7(5)
C36 N4 C34 108.0(7)
C36 N4 C29 107.9(7)
C34 N4 C29 108.3(6)
C36 N4 Pt2 112.6(5)
C34 N4 Pt2 110.2(5)
C29 N4 Pt2 109.8(5)
Pt1 C1 H1A 109.5
Pt1 C1 H1B 109.5
H1A C1 H1B 109.5
Pt1 C1 H1C 109.5
H1A C1 H1C 109.5
H1B C1 H1C 109.5
C3 C2 C7 121.6(8)
C3 C2 Pt1 119.1(6)
C7 C2 Pt1 119.2(6)
C2 C3 C4 119.5(8)
C2 C3 C8 113.1(8)
C4 C3 C8 127.0(8)
C5 C4 C3 118.2(8)
C5 C4 H4 120.9
C3 C4 H4 120.9
C6 C5 C4 122.9(8)
C6 C5 H5 118.5
C4 C5 H5 118.5
C5 C6 C7 118.8(8)
C5 C6 H6 120.6
C7 C6 H6 120.6
C2 C7 C6 118.8(8)
C2 C7 C9 114.0(8)
C6 C7 C9 127.1(8)
C3 C8 N1 111.3(7)
C3 C8 H8A 109.4
N1 C8 H8A 109.4
C3 C8 H8B 109.4
N1 C8 H8B 109.4
H8A C8 H8B 108.0
C7 C9 N2 112.3(7)
C7 C9 H9A 109.2
N2 C9 H9A 109.2
C7 C9 H9B 109.2
N2 C9 H9B 109.2
H9A C9 H9B 107.9
N1 C10 C11 115.8(8)
N1 C10 H10A 108.3
C11 C10 H10A 108.3
N1 C10 H10B 108.3
C11 C10 H10B 108.3
H10A C10 H10B 107.4
C10 C11 H11A 109.5
C10 C11 H11B 109.5
H11A C11 H11B 109.5
C10 C11 H11C 109.5
H11A C11 H11C 109.5
H11B C11 H11C 109.5
N1 C12 C13 114.2(8)
N1 C12 H12A 108.7
C13 C12 H12A 108.7
N1 C12 H12B 108.7
C13 C12 H12B 108.7
H12A C12 H12B 107.6
C12 C13 H13A 109.5
C12 C13 H13B 109.5
H13A C13 H13B 109.5
C12 C13 H13C 109.5
H13A C13 H13C 109.5
H13B C13 H13C 109.5
N2 C14 C15 116.2(8)
N2 C14 H14A 108.2
C15 C14 H14A 108.2
N2 C14 H14B 108.2
C15 C14 H14B 108.2
H14A C14 H14B 107.4
C14 C15 H15A 109.5
C14 C15 H15B 109.5
H15A C15 H15B 109.5
C14 C15 H15C 109.5
H15A C15 H15C 109.5
H15B C15 H15C 109.5
N2 C16 C17 117.5(8)
N2 C16 H16A 107.9
C17 C16 H16A 107.9
N2 C16 H16B 107.9
C17 C16 H16B 107.9
H16A C16 H16B 107.2
C16 C17 H17A 109.5
C16 C17 H17B 109.5
H17A C17 H17B 109.5
C16 C17 H17C 109.5
H17A C17 H17C 109.5
H17B C17 H17C 109.5
Pt2 C21 H21A 109.5
Pt2 C21 H21B 109.5
H21A C21 H21B 109.5
Pt2 C21 H21C 109.5
H21A C21 H21C 109.5
H21B C21 H21C 109.5
C27 C22 C23 120.5(8)
C27 C22 Pt2 120.9(7)
C23 C22 Pt2 118.0(7)
C24 C23 C22 120.3(8)
C24 C23 C28 125.4(8)
C22 C23 C28 114.2(7)
C23 C24 C25 117.6(8)
C23 C24 H24 121.2
C25 C24 H24 121.2
C26 C25 C24 120.7(8)
C26 C25 H25 119.6
C24 C25 H25 119.6
C27 C26 C25 119.5(8)
C27 C26 H26 120.3
C25 C26 H26 120.3
C22 C27 C26 121.1(8)
C22 C27 C29 113.8(8)
C26 C27 C29 125.1(8)
C23 C28 N3 114.0(7)
C23 C28 H28A 108.8
N3 C28 H28A 108.8
C23 C28 H28B 108.8
N3 C28 H28B 108.8
H28A C28 H28B 107.6
C27 C29 N4 112.3(7)
C27 C29 H29A 109.1
N4 C29 H29A 109.1
C27 C29 H29B 109.1
N4 C29 H29B 109.1
H29A C29 H29B 107.9
N3 C30 C31 114.5(7)
N3 C30 H30A 108.6
C31 C30 H30A 108.6
N3 C30 H30B 108.6
C31 C30 H30B 108.6
H30A C30 H30B 107.6
C30 C31 H31A 109.5
C30 C31 H31B 109.5
H31A C31 H31B 109.5
C30 C31 H31C 109.5
H31A C31 H31C 109.5
H31B C31 H31C 109.5
N3 C32 C33 113.8(7)
N3 C32 H32A 108.8
C33 C32 H32A 108.8
N3 C32 H32B 108.8
C33 C32 H32B 108.8
H32A C32 H32B 107.7
C32 C33 H33A 109.5
C32 C33 H33B 109.5
H33A C33 H33B 109.5
C32 C33 H33C 109.5
H33A C33 H33C 109.5
H33B C33 H33C 109.5
N4 C34 C35 112.4(7)
N4 C34 H34A 109.1
C35 C34 H34A 109.1
N4 C34 H34B 109.1
C35 C34 H34B 109.1
H34A C34 H34B 107.9
C34 C35 H35A 109.5
C34 C35 H35B 109.5
H35A C35 H35B 109.5
C34 C35 H35C 109.5
H35A C35 H35C 109.5
H35B C35 H35C 109.5
N4 C36 C37 115.5(7)
N4 C36 H36A 108.4
C37 C36 H36A 108.4
N4 C36 H36B 108.4
C37 C36 H36B 108.4
H36A C36 H36B 107.5
C36 C37 H37A 109.5
C36 C37 H37B 109.5
H37A C37 H37B 109.5
C36 C37 H37C 109.5
H37A C37 H37C 109.5
H37B C37 H37C 109.5

loop_
_geom_bond_atom_site_label_1
_geom_bond_atom_site_label_2
_geom_bond_distance
Pt1 C2 1.970(8)
Pt1 N2 2.110(7)
Pt1 N1 2.126(7)
Pt1 C1 2.175(8)
Pt2 C22 1.957(9)
Pt2 N4 2.101(7)
Pt2 N3 2.105(7)
Pt2 C21 2.180(9)
N1 C10 1.484(11)
N1 C12 1.490(11)
N1 C8 1.508(11)
N2 C14 1.468(11)
N2 C16 1.494(10)
N2 C9 1.547(10)
N3 C30 1.492(11)
N3 C32 1.506(11)
N3 C28 1.507(11)
N4 C36 1.478(11)
N4 C34 1.511(10)
N4 C29 1.538(11)
C1 H1A 0.9800
C1 H1B 0.9800
C1 H1C 0.9800
C2 C3 1.373(11)
C2 C7 1.385(11)
C3 C4 1.407(11)
C3 C8 1.486(11)
C4 C5 1.374(12)
C4 H4 0.9500
C5 C6 1.367(13)
C5 H5 0.9500
C6 C7 1.409(12)
C6 H6 0.9500
C7 C9 1.498(12)
C8 H8A 0.9900
C8 H8B 0.9900
C9 H9A 0.9900
C9 H9B 0.9900
C10 C11 1.519(12)
C10 H10A 0.9900
C10 H10B 0.9900
C11 H11A 0.9800
C11 H11B 0.9800
C11 H11C 0.9800
C12 C13 1.533(13)
C12 H12A 0.9900
C12 H12B 0.9900
C13 H13A 0.9800
C13 H13B 0.9800
C13 H13C 0.9800
C14 C15 1.504(13)
C14 H14A 0.9900
C14 H14B 0.9900
C15 H15A 0.9800
C15 H15B 0.9800
C15 H15C 0.9800
C16 C17 1.508(12)
C16 H16A 0.9900
C16 H16B 0.9900
C17 H17A 0.9800
C17 H17B 0.9800
C17 H17C 0.9800
C21 H21A 0.9800
C21 H21B 0.9800
C21 H21C 0.9800
C22 C27 1.360(13)
C22 C23 1.410(13)
C23 C24 1.394(12)
C23 C28 1.505(12)
C24 C25 1.418(12)
C24 H24 0.9500
C25 C26 1.411(13)
C25 H25 0.9500
C26 C27 1.363(13)
C26 H26 0.9500
C27 C29 1.526(11)
C28 H28A 0.9900
C28 H28B 0.9900
C29 H29A 0.9900
C29 H29B 0.9900
C30 C31 1.502(12)
C30 H30A 0.9900
C30 H30B 0.9900
C31 H31A 0.9800
C31 H31B 0.9800
C31 H31C 0.9800
C32 C33 1.538(12)
C32 H32A 0.9900
C32 H32B 0.9900
C33 H33A 0.9800
C33 H33B 0.9800
C33 H33C 0.9800
C34 C35 1.528(14)
C34 H34A 0.9900
C34 H34B 0.9900
C35 H35A 0.9800
C35 H35B 0.9800
C35 H35C 0.9800
C36 C37 1.506(13)
C36 H36A 0.9900
C36 H36B 0.9900
C37 H37A 0.9800
C37 H37B 0.9800
C37 H37C 0.9800

loop_
_geom_torsion_atom_site_label_1
_geom_torsion_atom_site_label_2
_geom_torsion_atom_site_label_3
_geom_torsion_atom_site_label_4
_geom_torsion
C2 Pt1 N1 C10 -90.8(6)
N2 Pt1 N1 C10 -91.0(10)
C1 Pt1 N1 C10 90.7(6)
C2 Pt1 N1 C12 146.3(7)
N2 Pt1 N1 C12 146.1(8)
C1 Pt1 N1 C12 -32.2(7)
C2 Pt1 N1 C8 22.8(5)
N2 Pt1 N1 C8 22.7(12)
C1 Pt1 N1 C8 -155.7(5)
C2 Pt1 N2 C14 137.9(7)
N1 Pt1 N2 C14 138.0(9)
C1 Pt1 N2 C14 -43.6(7)
C2 Pt1 N2 C16 -102.1(6)
N1 Pt1 N2 C16 -101.9(10)
C1 Pt1 N2 C16 76.5(6)
C2 Pt1 N2 C9 15.5(5)
N1 Pt1 N2 C9 15.7(12)
C1 Pt1 N2 C9 -165.9(5)
C22 Pt2 N3 C30 -125.7(6)
N4 Pt2 N3 C30 -127.1(10)
C21 Pt2 N3 C30 52.7(6)
C22 Pt2 N3 C32 116.3(6)
N4 Pt2 N3 C32 114.9(11)
C21 Pt2 N3 C32 -65.3(6)
C22 Pt2 N3 C28 -3.7(6)
N4 Pt2 N3 C28 -5.1(14)
C21 Pt2 N3 C28 174.7(6)
C22 Pt2 N4 C36 -129.3(6)
N3 Pt2 N4 C36 -127.9(11)
C21 Pt2 N4 C36 52.3(6)
C22 Pt2 N4 C34 110.1(6)
N3 Pt2 N4 C34 111.5(11)
C21 Pt2 N4 C34 -68.3(6)
C22 Pt2 N4 C29 -9.0(6)
N3 Pt2 N4 C29 -7.6(13)
C21 Pt2 N4 C29 172.5(5)
N2 Pt1 C2 C3 169.9(7)
N1 Pt1 C2 C3 -10.0(7)
N2 Pt1 C2 C7 -6.7(6)
N1 Pt1 C2 C7 173.4(7)
C7 C2 C3 C4 -3.8(13)
Pt1 C2 C3 C4 179.7(6)
C7 C2 C3 C8 170.3(8)
Pt1 C2 C3 C8 -6.3(10)
C2 C3 C4 C5 1.5(13)
C8 C3 C4 C5 -171.7(9)
C3 C4 C5 C6 1.9(13)
C4 C5 C6 C7 -2.9(13)
C3 C2 C7 C6 2.7(12)
Pt1 C2 C7 C6 179.3(6)
C3 C2 C7 C9 178.7(8)
Pt1 C2 C7 C9 -4.8(10)
C5 C6 C7 C2 0.6(12)
C5 C6 C7 C9 -174.8(8)
C2 C3 C8 N1 26.5(11)
C4 C3 C8 N1 -160.0(8)
C10 N1 C8 C3 84.2(9)
C12 N1 C8 C3 -158.4(8)
Pt1 N1 C8 C3 -32.3(8)
C2 C7 C9 N2 18.3(10)
C6 C7 C9 N2 -166.1(8)
C14 N2 C9 C7 -147.0(7)
C16 N2 C9 C7 95.1(8)
Pt1 N2 C9 C7 -22.2(8)
C12 N1 C10 C11 69.8(10)
C8 N1 C10 C11 -171.3(7)
Pt1 N1 C10 C11 -56.7(9)
C10 N1 C12 C13 -176.0(8)
C8 N1 C12 C13 68.7(10)
Pt1 N1 C12 C13 -52.7(10)
C16 N2 C14 C15 -172.4(8)
C9 N2 C14 C15 69.3(10)
Pt1 N2 C14 C15 -52.1(10)
C14 N2 C16 C17 -177.9(8)
C9 N2 C16 C17 -58.9(10)
Pt1 N2 C16 C17 58.3(9)
N4 Pt2 C22 C27 6.8(7)
N3 Pt2 C22 C27 -172.9(8)
N4 Pt2 C22 C23 178.3(7)
N3 Pt2 C22 C23 -1.4(7)
C27 C22 C23 C24 -5.5(13)
Pt2 C22 C23 C24 -177.0(6)
C27 C22 C23 C28 177.8(8)
Pt2 C22 C23 C28 6.3(10)
C22 C23 C24 C25 2.3(13)
C28 C23 C24 C25 178.6(8)
C23 C24 C25 C26 0.6(12)
C24 C25 C26 C27 -0.5(13)
C23 C22 C27 C26 5.7(13)
Pt2 C22 C27 C26 176.9(6)
C23 C22 C27 C29 -173.6(8)
Pt2 C22 C27 C29 -2.4(10)
C25 C26 C27 C22 -2.7(13)
C25 C26 C27 C29 176.5(8)
C24 C23 C28 N3 174.1(8)
C22 C23 C28 N3 -9.3(11)
C30 N3 C28 C23 130.8(8)
C32 N3 C28 C23 -111.4(8)
Pt2 N3 C28 C23 7.9(9)
C22 C27 C29 N4 -5.8(10)
C26 C27 C29 N4 175.0(7)
C36 N4 C29 C27 133.4(7)
C34 N4 C29 C27 -110.0(8)
Pt2 N4 C29 C27 10.3(8)
C32 N3 C30 C31 168.7(7)
C28 N3 C30 C31 -72.0(9)
Pt2 N3 C30 C31 49.8(9)
C30 N3 C32 C33 -179.0(8)
C28 N3 C32 C33 61.6(10)
Pt2 N3 C32 C33 -58.3(8)
C36 N4 C34 C35 -177.4(7)
C29 N4 C34 C35 66.1(9)
Pt2 N4 C34 C35 -54.0(8)
C34 N4 C36 C37 170.6(7)
C29 N4 C36 C37 -72.6(9)
Pt2 N4 C36 C37 48.7(9)
